data_1550984
loop_
_publ_author_name
'Kiernicki, John J.'
'Shanahan, James P.'
'Zeller, Matthias'
'Szymczak, Nathaniel K.'

_publ_section_title
;
 Tuning ligand field strength with pendent Lewis acids: access to high
 spin iron hydrides
;
_journal_name_full 'Chemical Science'
_journal_paper_doi 10.1039/C9SC00561G
_journal_year 2019
_chemical_formula_sum 'C53 H79 B2 Fe N7 S2'
_chemical_formula_weight 955.82
_chemical_properties_physical Air-sensitive,Moisture-sensitive,Hygroscopic
_space_group_crystal_system triclinic
_space_group_IT_number 2
_space_group_name_Hall '-P 1'
_space_group_name_H-M_alt 'P -1'
_symmetry_space_group_name_Hall '-P 1'
_symmetry_space_group_name_H-M 'P -1'
_atom_sites_solution_hydrogens geom
_atom_sites_solution_primary direct
_atom_sites_solution_secondary difmap
_audit_creation_method SHELXL-2018/3
_audit_update_record
;
2018-12-10 deposited with the CCDC.    2019-04-26 downloaded from the CCDC.
;
_cell_angle_alpha 92.316(3)
_cell_angle_beta 99.766(2)
_cell_angle_gamma 99.769(2)
_cell_formula_units_Z 2
_cell_length_a 8.8548(4)
_cell_length_b 17.4697(7)
_cell_length_c 17.4739(8)
_cell_measurement_reflns_used 9112
_cell_measurement_temperature 150(2)
_cell_measurement_theta_max 79.6539
_cell_measurement_theta_min 5.1533
_cell_volume 2618.6(2)
_computing_cell_refinement 'SAINT V8.38A (Bruker, 2016)'
_computing_data_collection 'Apex3 v2017.3-0 (Bruker, 2017)'
_computing_data_reduction 'SAINT V8.38A (Bruker, 2016)'
_computing_structure_refinement
;  
SHELXL-2018/3 (Sheldrick, 2015, 2018), 
SHELXLE Rev937 (H\"ubschle et al., 2011)
;
_computing_structure_solution 'SHELXS-97 (Sheldrick, 2008)'
_diffrn_ambient_temperature 150(2)
_diffrn_measured_fraction_theta_full 0.967
_diffrn_measured_fraction_theta_max 0.919
_diffrn_measurement_device_type 'Bruker AXS D8 Quest CMOS diffractometer'
_diffrn_measurement_method 'omega and phi scans'
_diffrn_radiation_monochromator 'laterally graded multilayer (Goebel) mirror'
_diffrn_radiation_type CuK\a
_diffrn_radiation_wavelength 1.54178
_diffrn_reflns_av_R_equivalents 0.0769
_diffrn_reflns_av_unetI/netI 0.1069
_diffrn_reflns_Laue_measured_fraction_full 0.967
_diffrn_reflns_Laue_measured_fraction_max 0.919
_diffrn_reflns_limit_h_max 11
_diffrn_reflns_limit_h_min -11
_diffrn_reflns_limit_k_max 22
_diffrn_reflns_limit_k_min -22
_diffrn_reflns_limit_l_max 22
_diffrn_reflns_limit_l_min -22
_diffrn_reflns_number 34295
_diffrn_reflns_point_group_measured_fraction_full 0.967
_diffrn_reflns_point_group_measured_fraction_max 0.919
_diffrn_reflns_theta_full 67.679
_diffrn_reflns_theta_max 81.383
_diffrn_reflns_theta_min 3.767
_diffrn_source 'I-mu-S microsource X-ray tube'
_exptl_absorpt_coefficient_mu 3.364
_exptl_absorpt_correction_T_max 0.329995
_exptl_absorpt_correction_T_min 0.131188
_exptl_absorpt_correction_type multi-scan
_exptl_absorpt_process_details
;
TWINABS 2012/1: Krause, L., Herbst-Irmer, R., Sheldrick G.M. & Stalke D.
(2015). J. Appl. Cryst. 48 3-10.
;
_exptl_crystal_colour yellow
_exptl_crystal_density_diffrn 1.212
_exptl_crystal_description needle
_exptl_crystal_F_000 1028
_exptl_crystal_recrystallization_method 'Re-crystallisation from solvent'
_exptl_crystal_size_max 0.41
_exptl_crystal_size_mid 0.08
_exptl_crystal_size_min 0.07
_refine_diff_density_max 3.946
_refine_diff_density_min -0.728
_refine_diff_density_rms 0.139
_refine_ls_extinction_method none
_refine_ls_goodness_of_fit_ref 1.103
_refine_ls_hydrogen_treatment constr
_refine_ls_matrix_type full
_refine_ls_number_parameters 595
_refine_ls_number_reflns 10649
_refine_ls_number_restraints 0
_refine_ls_restrained_S_all 1.103
_refine_ls_R_factor_all 0.1355
_refine_ls_R_factor_gt 0.1187
_refine_ls_shift/su_max 0.000
_refine_ls_shift/su_mean 0.000
_refine_ls_structure_factor_coef Fsqd
_refine_ls_weighting_details 'w=1/[\s^2^(Fo^2^)+(0.2567P)^2^+0.0200P] where P=(Fo^2^+2Fc^2^)/3'
_refine_ls_weighting_scheme calc
_refine_ls_wR_factor_gt 0.3033
_refine_ls_wR_factor_ref 0.3230
_reflns_Friedel_coverage 0.000
_reflns_number_gt 8780
_reflns_number_total 10649
_reflns_threshold_expression 'I > 2\s(I)'
_cod_data_source_file c9sc00561g2.cif
_cod_data_source_block JK4207_0m
_cod_database_code 1550984
_shelx_shelxl_version_number 2018/3
_shelx_space_group_comment
;
The symmetry employed for this shelxl refinement is uniquely defined
by the following loop, which should always be used as a source of
symmetry information in preference to the above space-group names.
They are only intended as comments.
;

loop_
_space_group_symop_operation_xyz
'x, y, z'
'-x, -y, -z'

loop_
_atom_site_label
_atom_site_type_symbol
_atom_site_fract_x
_atom_site_fract_y
_atom_site_fract_z
_atom_site_U_iso_or_equiv
_atom_site_adp_type
_atom_site_occupancy
_atom_site_site_symmetry_order
_atom_site_calc_flag
_atom_site_refinement_flags_posn
_atom_site_refinement_flags_adp
C1 C 0.8358(8) 0.0507(4) -0.0287(4) 0.0420(13) Uani 1 1 d . .
C2 C 0.8132(10) -0.0085(4) -0.0871(4) 0.0501(16) Uani 1 1 d . .
H2 H 0.848687 0.001420 -0.134712 0.060 Uiso 1 1 calc R U
C3 C 0.7373(9) -0.0832(4) -0.0751(4) 0.0498(15) Uani 1 1 d . .
H3 H 0.721942 -0.124948 -0.113806 0.060 Uiso 1 1 calc R U
C4 C 0.6854(9) -0.0943(4) -0.0054(4) 0.0474(14) Uani 1 1 d . .
H4 H 0.635957 -0.144475 0.004988 0.057 Uiso 1 1 calc R U
C5 C 0.7057(8) -0.0317(4) 0.0498(4) 0.0439(13) Uani 1 1 d . .
C6 C 0.9085(8) 0.1311(4) -0.0377(4) 0.0440(13) Uani 1 1 d . .
C7 C 0.9741(8) 0.1645(4) -0.0980(4) 0.0437(13) Uani 1 1 d . .
H7 H 0.980505 0.138766 -0.145986 0.052 Uiso 1 1 calc R U
C8 C 1.0270(8) 0.2404(5) -0.0753(4) 0.0470(15) Uani 1 1 d . .
C9 C 1.0990(9) 0.3056(4) -0.1223(4) 0.0472(14) Uani 1 1 d . .
C10 C 1.1128(16) 0.2661(6) -0.2010(6) 0.077(3) Uani 1 1 d . .
H10A H 1.008836 0.242046 -0.228801 0.115 Uiso 1 1 calc R U
H10B H 1.177522 0.225952 -0.191566 0.115 Uiso 1 1 calc R U
H10C H 1.160757 0.305171 -0.232440 0.115 Uiso 1 1 calc R U
C11 C 0.9935(13) 0.3654(7) -0.1402(7) 0.079(3) Uani 1 1 d . .
H11A H 1.026068 0.396453 -0.181905 0.118 Uiso 1 1 calc R U
H11B H 1.000960 0.399615 -0.093347 0.118 Uiso 1 1 calc R U
H11C H 0.885555 0.338494 -0.156725 0.118 Uiso 1 1 calc R U
C12 C 1.2603(10) 0.3424(7) -0.0825(6) 0.070(2) Uani 1 1 d . .
H12A H 1.314233 0.372041 -0.119419 0.105 Uiso 1 1 calc R U
H12B H 1.318099 0.301711 -0.063623 0.105 Uiso 1 1 calc R U
H12C H 1.253954 0.377462 -0.038395 0.105 Uiso 1 1 calc R U
C13 C 1.0252(9) 0.3211(5) 0.0531(4) 0.0504(16) Uani 1 1 d . .
H13A H 0.936043 0.318850 0.080795 0.060 Uiso 1 1 calc R U
H13B H 1.029148 0.367996 0.022985 0.060 Uiso 1 1 calc R U
C14 C 1.1744(8) 0.3305(4) 0.1134(4) 0.0444(14) Uani 1 1 d . .
H14A H 1.192499 0.278912 0.130255 0.053 Uiso 1 1 calc R U
H14B H 1.264314 0.354533 0.090356 0.053 Uiso 1 1 calc R U
C15 C 1.1591(8) 0.3817(4) 0.1825(4) 0.0427(13) Uani 1 1 d . .
H15A H 1.072751 0.354791 0.206322 0.051 Uiso 1 1 calc R U
H15B H 1.128811 0.430368 0.163168 0.051 Uiso 1 1 calc R U
C16 C 1.4471(8) 0.4743(4) 0.2332(3) 0.0416(13) Uani 1 1 d . .
H16 H 1.475422 0.460329 0.182031 0.050 Uiso 1 1 calc R U
C17 C 1.3775(10) 0.5513(4) 0.2261(4) 0.0484(15) Uani 1 1 d . .
H17A H 1.461620 0.594519 0.219839 0.058 Uiso 1 1 calc R U
H17B H 1.297423 0.545298 0.178171 0.058 Uiso 1 1 calc R U
C18 C 1.3051(9) 0.5738(4) 0.2940(4) 0.0478(15) Uani 1 1 d . .
H18A H 1.242852 0.614470 0.278424 0.057 Uiso 1 1 calc R U
H18B H 1.389547 0.596942 0.337455 0.057 Uiso 1 1 calc R U
C19 C 1.2007(8) 0.5070(4) 0.3234(4) 0.0469(14) Uani 1 1 d . .
H19A H 1.101394 0.493464 0.285878 0.056 Uiso 1 1 calc R U
H19B H 1.176457 0.524582 0.373714 0.056 Uiso 1 1 calc R U
C20 C 1.2740(8) 0.4338(4) 0.3343(4) 0.0433(13) Uani 1 1 d . .
H20 H 1.194514 0.391959 0.349182 0.052 Uiso 1 1 calc R U
C21 C 1.4209(9) 0.4454(5) 0.3990(4) 0.0495(15) Uani 1 1 d . .
H21A H 1.395503 0.468808 0.446702 0.059 Uiso 1 1 calc R U
H21B H 1.445750 0.393490 0.410891 0.059 Uiso 1 1 calc R U
C22 C 1.5665(8) 0.4962(5) 0.3800(4) 0.0475(15) Uani 1 1 d . .
H22A H 1.658260 0.486109 0.416541 0.057 Uiso 1 1 calc R U
H22B H 1.558620 0.551487 0.389731 0.057 Uiso 1 1 calc R U
C23 C 1.5956(9) 0.4842(4) 0.2968(4) 0.0446(14) Uani 1 1 d . .
H23A H 1.644024 0.437447 0.293155 0.054 Uiso 1 1 calc R U
H23B H 1.670904 0.529481 0.286106 0.054 Uiso 1 1 calc R U
C24 C 0.6470(8) -0.0371(4) 0.1227(4) 0.0446(13) Uani 1 1 d . .
C25 C 0.5913(9) -0.1028(4) 0.1589(4) 0.0483(15) Uani 1 1 d . .
H25 H 0.581922 -0.155797 0.141196 0.058 Uiso 1 1 calc R U
C26 C 0.5519(8) -0.0734(4) 0.2277(4) 0.0423(13) Uani 1 1 d . .
C27 C 0.4832(10) -0.1196(4) 0.2885(4) 0.0514(16) Uani 1 1 d . .
C28 C 0.4917(18) -0.2054(6) 0.2717(7) 0.085(4) Uani 1 1 d . .
H28A H 0.432417 -0.223564 0.219645 0.127 Uiso 1 1 calc R U
H28B H 0.447471 -0.236625 0.310555 0.127 Uiso 1 1 calc R U
H28C H 0.600667 -0.210926 0.273970 0.127 Uiso 1 1 calc R U
C29 C 0.3152(11) -0.1125(6) 0.2839(6) 0.068(2) Uani 1 1 d . .
H29A H 0.254000 -0.139218 0.235225 0.102 Uiso 1 1 calc R U
H29B H 0.306067 -0.057311 0.285197 0.102 Uiso 1 1 calc R U
H29C H 0.275860 -0.136191 0.328172 0.102 Uiso 1 1 calc R U
C30 C 0.5738(12) -0.0946(6) 0.3717(5) 0.066(2) Uani 1 1 d . .
H30A H 0.684738 -0.095103 0.373160 0.099 Uiso 1 1 calc R U
H30B H 0.534348 -0.130969 0.408059 0.099 Uiso 1 1 calc R U
H30C H 0.559787 -0.042002 0.386774 0.099 Uiso 1 1 calc R U
C31 C 0.5556(9) 0.0662(4) 0.2789(4) 0.0486(15) Uani 1 1 d . .
H31A H 0.486541 0.042025 0.313649 0.058 Uiso 1 1 calc R U
H31B H 0.498846 0.101042 0.246488 0.058 Uiso 1 1 calc R U
C32 C 0.6969(8) 0.1135(4) 0.3273(4) 0.0423(13) Uani 1 1 d . .
H32A H 0.773770 0.130609 0.293602 0.051 Uiso 1 1 calc R U
H32B H 0.744083 0.080717 0.366138 0.051 Uiso 1 1 calc R U
C33 C 0.6622(9) 0.1855(4) 0.3699(4) 0.0457(14) Uani 1 1 d . .
H33A H 0.610156 0.168245 0.413702 0.055 Uiso 1 1 calc R U
H33B H 0.587975 0.209288 0.333559 0.055 Uiso 1 1 calc R U
C34 C 0.9431(9) 0.2289(4) 0.4717(4) 0.0467(14) Uani 1 1 d . .
H34 H 0.971561 0.179033 0.453661 0.056 Uiso 1 1 calc R U
C35 C 0.8678(11) 0.2148(5) 0.5447(5) 0.0563(17) Uani 1 1 d . .
H35A H 0.785629 0.167749 0.533323 0.068 Uiso 1 1 calc R U
H35B H 0.948133 0.203880 0.587598 0.068 Uiso 1 1 calc R U
C36 C 0.7953(13) 0.2826(5) 0.5734(5) 0.060(2) Uani 1 1 d . .
H36A H 0.880186 0.324354 0.599779 0.072 Uiso 1 1 calc R U
H36B H 0.731152 0.263728 0.612320 0.072 Uiso 1 1 calc R U
C37 C 0.6920(9) 0.3177(4) 0.5076(4) 0.0485(15) Uani 1 1 d . .
H37A H 0.592317 0.281102 0.490588 0.058 Uiso 1 1 calc R U
H37B H 0.668178 0.367010 0.528198 0.058 Uiso 1 1 calc R U
C38 C 0.7734(8) 0.3335(4) 0.4369(4) 0.0425(13) Uani 1 1 d . .
H38 H 0.697311 0.350701 0.394988 0.051 Uiso 1 1 calc R U
C39 C 0.9187(9) 0.3982(4) 0.4550(4) 0.0474(14) Uani 1 1 d . .
H39A H 0.945649 0.415448 0.404921 0.057 Uiso 1 1 calc R U
H39B H 0.891032 0.443131 0.482296 0.057 Uiso 1 1 calc R U
C40 C 1.0642(10) 0.3770(5) 0.5040(5) 0.0543(17) Uani 1 1 d . .
H40A H 1.057593 0.384436 0.559770 0.065 Uiso 1 1 calc R U
H40B H 1.156784 0.413360 0.494728 0.065 Uiso 1 1 calc R U
C41 C 1.0882(9) 0.2911(5) 0.4868(5) 0.0525(16) Uani 1 1 d . .
H41A H 1.139960 0.290149 0.440904 0.063 Uiso 1 1 calc R U
H41B H 1.160407 0.277191 0.531652 0.063 Uiso 1 1 calc R U
C42 C 0.6491(9) 0.2950(4) 0.0820(4) 0.0494(15) Uani 1 1 d . .
C43 C 0.6385(8) 0.2809(5) 0.0016(4) 0.0468(14) Uani 1 1 d . .
H43 H 0.624278 0.228950 -0.020217 0.056 Uiso 1 1 calc R U
C44 C 0.6483(10) 0.3418(6) -0.0463(5) 0.0580(18) Uani 1 1 d . .
H44 H 0.644347 0.332067 -0.100588 0.070 Uiso 1 1 calc R U
C45 C 0.6643(14) 0.4182(6) -0.0139(6) 0.070(2) Uani 1 1 d . .
H45 H 0.668858 0.460714 -0.046129 0.084 Uiso 1 1 calc R U
C46 C 0.6730(15) 0.4303(6) 0.0626(7) 0.076(3) Uani 1 1 d . .
H46 H 0.682630 0.481960 0.084435 0.091 Uiso 1 1 calc R U
C47 C 0.6684(11) 0.3690(5) 0.1118(5) 0.0558(18) Uani 1 1 d . .
H47 H 0.678937 0.379625 0.166348 0.067 Uiso 1 1 calc R U
C48 C 1.0667(10) 0.0853(5) 0.2839(4) 0.0517(16) Uani 1 1 d . .
C49 C 0.9877(9) 0.0103(5) 0.2754(5) 0.0516(16) Uani 1 1 d . .
H49 H 0.922570 -0.007931 0.226860 0.062 Uiso 1 1 calc R U
C50 C 0.9983(13) -0.0409(6) 0.3347(7) 0.073(3) Uani 1 1 d . .
H50 H 0.942653 -0.092936 0.326198 0.088 Uiso 1 1 calc R U
C51 C 1.0911(19) -0.0149(8) 0.4061(6) 0.092(4) Uani 1 1 d . .
H51 H 1.097925 -0.048693 0.447254 0.110 Uiso 1 1 calc R U
C52 C 1.1740(16) 0.0607(7) 0.4173(6) 0.077(3) Uani 1 1 d . .
H52 H 1.239694 0.078019 0.465900 0.093 Uiso 1 1 calc R U
C53 C 1.1618(12) 0.1118(5) 0.3578(4) 0.0587(19) Uani 1 1 d . .
H53 H 1.216578 0.163953 0.366562 0.070 Uiso 1 1 calc R U
B1 B 1.3134(9) 0.4052(4) 0.2510(4) 0.0426(14) Uani 1 1 d . .
B2 B 0.8158(9) 0.2531(4) 0.4045(4) 0.0403(14) Uani 1 1 d . .
Fe1 Fe 0.81073(13) 0.13339(6) 0.12324(6) 0.0415(3) Uani 1 1 d . .
N1 N 0.7782(7) 0.0407(3) 0.0371(3) 0.0445(11) Uani 1 1 d . .
N2 N 0.9238(7) 0.1845(3) 0.0216(3) 0.0426(11) Uani 1 1 d . .
N3 N 0.9960(7) 0.2518(3) -0.0020(3) 0.0444(12) Uani 1 1 d . .
N4 N 1.3871(7) 0.3236(3) 0.2623(4) 0.0464(12) Uani 1 1 d . .
H4A H 1.429608 0.312890 0.220090 0.070 Uiso 1 1 calc R U
H4B H 1.309900 0.283464 0.267129 0.070 Uiso 1 1 calc R U
H4C H 1.461942 0.330076 0.305881 0.070 Uiso 1 1 calc R U
N5 N 0.6496(8) 0.0281(3) 0.1645(3) 0.0467(12) Uani 1 1 d . .
N6 N 0.5884(7) 0.0047(3) 0.2279(3) 0.0463(13) Uani 1 1 d . .
N7 N 0.8921(8) 0.2743(3) 0.3276(3) 0.0471(13) Uani 1 1 d . .
H7A H 0.814958 0.276572 0.286566 0.071 Uiso 1 1 calc R U
H7B H 0.946687 0.236924 0.316326 0.071 Uiso 1 1 calc R U
H7C H 0.957186 0.321224 0.337113 0.071 Uiso 1 1 calc R U
S1 S 0.6367(2) 0.21762(10) 0.14427(9) 0.0486(4) Uani 1 1 d . .
S2 S 1.0533(2) 0.15314(10) 0.21132(9) 0.0475(4) Uani 1 1 d . .

loop_
_atom_site_aniso_label
_atom_site_aniso_U_11
_atom_site_aniso_U_22
_atom_site_aniso_U_33
_atom_site_aniso_U_23
_atom_site_aniso_U_13
_atom_site_aniso_U_12
C1 0.040(4) 0.044(3) 0.039(3) -0.001(2) 0.002(2) 0.006(2)
C2 0.056(4) 0.047(3) 0.044(3) -0.003(3) 0.014(3) -0.003(3)
C3 0.059(4) 0.046(3) 0.040(3) -0.018(2) 0.011(3) 0.003(3)
C4 0.041(4) 0.048(3) 0.050(3) -0.001(3) 0.013(3) -0.005(3)
C5 0.042(3) 0.044(3) 0.042(3) -0.001(2) 0.008(2) -0.002(2)
C6 0.040(3) 0.053(4) 0.036(3) 0.001(2) 0.007(2) 0.001(3)
C7 0.044(4) 0.049(3) 0.035(3) 0.000(2) 0.006(2) 0.001(3)
C8 0.042(4) 0.060(4) 0.032(3) 0.004(2) 0.003(2) -0.009(3)
C9 0.039(4) 0.054(4) 0.048(3) 0.010(3) 0.010(3) 0.002(3)
C10 0.099(8) 0.070(5) 0.061(5) 0.013(4) 0.034(5) -0.006(5)
C11 0.059(6) 0.098(7) 0.091(7) 0.051(6) 0.025(5) 0.025(5)
C12 0.037(4) 0.091(6) 0.073(5) 0.027(5) -0.001(3) -0.009(4)
C13 0.046(4) 0.059(4) 0.039(3) -0.008(3) 0.004(2) -0.005(3)
C14 0.041(4) 0.049(3) 0.038(3) 0.000(2) 0.002(2) -0.001(3)
C15 0.042(4) 0.046(3) 0.038(3) -0.006(2) 0.003(2) 0.008(2)
C16 0.051(4) 0.037(3) 0.034(3) -0.003(2) 0.007(2) 0.001(2)
C17 0.059(4) 0.048(3) 0.037(3) 0.011(2) 0.009(3) 0.004(3)
C18 0.053(4) 0.041(3) 0.049(3) -0.003(3) 0.011(3) 0.009(3)
C19 0.036(3) 0.059(4) 0.045(3) -0.007(3) 0.009(2) 0.008(3)
C20 0.039(3) 0.043(3) 0.042(3) 0.002(2) 0.004(2) -0.005(2)
C21 0.046(4) 0.063(4) 0.035(3) 0.001(3) 0.004(2) 0.000(3)
C22 0.037(4) 0.061(4) 0.038(3) -0.004(3) -0.001(2) -0.001(3)
C23 0.045(4) 0.047(3) 0.038(3) -0.005(2) 0.010(2) -0.004(3)
C24 0.041(4) 0.044(3) 0.044(3) -0.001(2) 0.007(2) -0.004(2)
C25 0.055(4) 0.041(3) 0.045(3) 0.000(3) 0.009(3) 0.000(3)
C26 0.044(4) 0.034(3) 0.045(3) 0.002(2) 0.005(2) -0.003(2)
C27 0.059(5) 0.046(3) 0.047(3) 0.005(3) 0.012(3) 0.001(3)
C28 0.131(10) 0.051(4) 0.086(7) 0.017(4) 0.063(7) 0.007(5)
C29 0.050(5) 0.082(6) 0.067(5) 0.027(4) 0.006(4) -0.003(4)
C30 0.066(5) 0.075(5) 0.048(4) 0.015(4) 0.003(3) -0.009(4)
C31 0.053(4) 0.047(3) 0.042(3) 0.002(3) 0.014(3) -0.005(3)
C32 0.043(4) 0.036(3) 0.046(3) -0.005(2) 0.016(2) -0.002(2)
C33 0.053(4) 0.037(3) 0.047(3) 0.001(2) 0.016(3) 0.002(3)
C34 0.045(4) 0.050(3) 0.047(3) 0.004(3) 0.011(3) 0.009(3)
C35 0.072(5) 0.052(4) 0.048(4) 0.012(3) 0.015(3) 0.013(3)
C36 0.086(6) 0.047(4) 0.052(4) 0.006(3) 0.027(4) 0.014(4)
C37 0.055(4) 0.040(3) 0.049(3) -0.001(3) 0.016(3) -0.002(3)
C38 0.042(4) 0.038(3) 0.045(3) -0.002(2) 0.010(2) -0.001(2)
C39 0.046(4) 0.045(3) 0.047(3) -0.008(2) 0.008(3) -0.003(3)
C40 0.050(4) 0.054(4) 0.050(4) -0.012(3) 0.003(3) -0.005(3)
C41 0.045(4) 0.056(4) 0.053(4) 0.004(3) 0.002(3) 0.004(3)
C42 0.046(4) 0.051(4) 0.047(3) 0.001(3) 0.011(3) -0.005(3)
C43 0.036(4) 0.059(4) 0.044(3) 0.008(3) 0.001(2) 0.009(3)
C44 0.049(4) 0.077(5) 0.049(4) 0.013(3) 0.015(3) 0.005(4)
C45 0.079(6) 0.071(5) 0.067(5) 0.015(4) 0.025(4) 0.018(5)
C46 0.095(8) 0.053(4) 0.087(7) 0.005(4) 0.048(6) 0.004(4)
C47 0.063(5) 0.050(4) 0.062(4) 0.008(3) 0.029(4) 0.013(3)
C48 0.057(4) 0.058(4) 0.040(3) 0.004(3) 0.009(3) 0.013(3)
C49 0.044(4) 0.060(4) 0.054(4) 0.007(3) 0.015(3) 0.011(3)
C50 0.067(6) 0.077(6) 0.094(7) 0.031(5) 0.033(5) 0.041(5)
C51 0.148(12) 0.096(8) 0.051(5) 0.039(5) 0.031(6) 0.052(8)
C52 0.092(8) 0.083(6) 0.062(5) 0.005(5) 0.005(5) 0.037(6)
C53 0.072(5) 0.060(4) 0.045(3) 0.005(3) 0.001(3) 0.023(4)
B1 0.044(4) 0.038(3) 0.039(3) 0.000(2) 0.000(3) -0.004(3)
B2 0.043(4) 0.038(3) 0.039(3) 0.002(2) 0.011(3) 0.002(3)
Fe1 0.0433(6) 0.0424(5) 0.0354(5) -0.0005(3) 0.0049(4) 0.0012(4)
N1 0.050(3) 0.040(3) 0.039(2) -0.0027(19) 0.008(2) -0.003(2)
N2 0.042(3) 0.047(3) 0.035(2) 0.000(2) 0.0053(19) 0.001(2)
N3 0.040(3) 0.045(3) 0.040(3) -0.002(2) 0.001(2) -0.004(2)
N4 0.041(3) 0.048(3) 0.049(3) 0.003(2) 0.006(2) 0.004(2)
N5 0.051(3) 0.047(3) 0.038(2) 0.001(2) 0.011(2) -0.006(2)
N6 0.051(4) 0.042(3) 0.040(3) 0.001(2) 0.006(2) -0.006(2)
N7 0.053(3) 0.044(3) 0.040(3) -0.007(2) 0.012(2) -0.006(2)
S1 0.0532(10) 0.0470(8) 0.0438(8) 0.0039(6) 0.0098(6) 0.0026(7)
S2 0.0515(10) 0.0501(8) 0.0367(7) 0.0020(6) 0.0054(6) -0.0001(6)

loop_
_atom_type_symbol
_atom_type_description
_atom_type_scat_dispersion_real
_atom_type_scat_dispersion_imag
_atom_type_scat_source
C C 0.0181 0.0091 'International Tables Vol C Tables 4.2.6.8 and 6.1.1.4'
H H 0.0000 0.0000 'International Tables Vol C Tables 4.2.6.8 and 6.1.1.4'
B B 0.0090 0.0039 'International Tables Vol C Tables 4.2.6.8 and 6.1.1.4'
Fe Fe -1.1336 3.1974 'International Tables Vol C Tables 4.2.6.8 and 6.1.1.4'
N N 0.0311 0.0180 'International Tables Vol C Tables 4.2.6.8 and 6.1.1.4'
S S 0.3331 0.5567 'International Tables Vol C Tables 4.2.6.8 and 6.1.1.4'

loop_
_geom_angle_atom_site_label_1
_geom_angle_atom_site_label_2
_geom_angle_atom_site_label_3
_geom_angle
N1 C1 C2 122.3(6)
N1 C1 C6 114.6(5)
C2 C1 C6 122.7(6)
C1 C2 C3 119.3(6)
C1 C2 H2 120.4
C3 C2 H2 120.4
C4 C3 C2 118.1(6)
C4 C3 H3 121.0
C2 C3 H3 121.0
C3 C4 C5 120.0(6)
C3 C4 H4 120.0
C5 C4 H4 120.0
N1 C5 C4 121.4(6)
N1 C5 C24 114.9(6)
C4 C5 C24 123.6(6)
N2 C6 C7 110.0(6)
N2 C6 C1 118.5(6)
C7 C6 C1 131.4(6)
C8 C7 C6 106.8(6)
C8 C7 H7 126.6
C6 C7 H7 126.6
C7 C8 N3 106.8(6)
C7 C8 C9 128.5(6)
N3 C8 C9 124.6(6)
C12 C9 C11 112.2(8)
C12 C9 C8 111.2(6)
C11 C9 C8 111.7(7)
C12 C9 C10 107.5(8)
C11 C9 C10 107.3(8)
C8 C9 C10 106.5(6)
C9 C10 H10A 109.5
C9 C10 H10B 109.5
H10A C10 H10B 109.5
C9 C10 H10C 109.5
H10A C10 H10C 109.5
H10B C10 H10C 109.5
C9 C11 H11A 109.5
C9 C11 H11B 109.5
H11A C11 H11B 109.5
C9 C11 H11C 109.5
H11A C11 H11C 109.5
H11B C11 H11C 109.5
C9 C12 H12A 109.5
C9 C12 H12B 109.5
H12A C12 H12B 109.5
C9 C12 H12C 109.5
H12A C12 H12C 109.5
H12B C12 H12C 109.5
N3 C13 C14 115.2(7)
N3 C13 H13A 108.5
C14 C13 H13A 108.5
N3 C13 H13B 108.5
C14 C13 H13B 108.5
H13A C13 H13B 107.5
C15 C14 C13 109.0(6)
C15 C14 H14A 109.9
C13 C14 H14A 109.9
C15 C14 H14B 109.9
C13 C14 H14B 109.9
H14A C14 H14B 108.3
C14 C15 B1 116.7(6)
C14 C15 H15A 108.1
B1 C15 H15A 108.1
C14 C15 H15B 108.1
B1 C15 H15B 108.1
H15A C15 H15B 107.3
C23 C16 C17 112.0(5)
C23 C16 B1 111.2(5)
C17 C16 B1 108.4(6)
C23 C16 H16 108.4
C17 C16 H16 108.4
B1 C16 H16 108.4
C18 C17 C16 115.2(5)
C18 C17 H17A 108.5
C16 C17 H17A 108.5
C18 C17 H17B 108.5
C16 C17 H17B 108.5
H17A C17 H17B 107.5
C17 C18 C19 114.8(6)
C17 C18 H18A 108.6
C19 C18 H18A 108.6
C17 C18 H18B 108.6
C19 C18 H18B 108.6
H18A C18 H18B 107.5
C18 C19 C20 113.4(6)
C18 C19 H19A 108.9
C20 C19 H19A 108.9
C18 C19 H19B 108.9
C20 C19 H19B 108.9
H19A C19 H19B 107.7
C19 C20 C21 113.7(6)
C19 C20 B1 108.5(5)
C21 C20 B1 110.9(6)
C19 C20 H20 107.8
C21 C20 H20 107.8
B1 C20 H20 107.8
C22 C21 C20 115.7(6)
C22 C21 H21A 108.3
C20 C21 H21A 108.3
C22 C21 H21B 108.3
C20 C21 H21B 108.3
H21A C21 H21B 107.4
C21 C22 C23 115.7(5)
C21 C22 H22A 108.3
C23 C22 H22A 108.3
C21 C22 H22B 108.3
C23 C22 H22B 108.3
H22A C22 H22B 107.4
C22 C23 C16 114.4(6)
C22 C23 H23A 108.7
C16 C23 H23A 108.7
C22 C23 H23B 108.7
C16 C23 H23B 108.7
H23A C23 H23B 107.6
N5 C24 C25 112.2(6)
N5 C24 C5 118.4(6)
C25 C24 C5 129.4(6)
C24 C25 C26 104.8(6)
C24 C25 H25 127.6
C26 C25 H25 127.6
N6 C26 C25 105.7(6)
N6 C26 C27 127.1(6)
C25 C26 C27 127.2(6)
C29 C27 C26 110.1(7)
C29 C27 C28 108.5(9)
C26 C27 C28 108.1(6)
C29 C27 C30 110.0(8)
C26 C27 C30 112.6(6)
C28 C27 C30 107.4(9)
C27 C28 H28A 109.5
C27 C28 H28B 109.5
H28A C28 H28B 109.5
C27 C28 H28C 109.5
H28A C28 H28C 109.5
H28B C28 H28C 109.5
C27 C29 H29A 109.5
C27 C29 H29B 109.5
H29A C29 H29B 109.5
C27 C29 H29C 109.5
H29A C29 H29C 109.5
H29B C29 H29C 109.5
C27 C30 H30A 109.5
C27 C30 H30B 109.5
H30A C30 H30B 109.5
C27 C30 H30C 109.5
H30A C30 H30C 109.5
H30B C30 H30C 109.5
N6 C31 C32 113.8(7)
N6 C31 H31A 108.8
C32 C31 H31A 108.8
N6 C31 H31B 108.8
C32 C31 H31B 108.8
H31A C31 H31B 107.7
C31 C32 C33 112.7(6)
C31 C32 H32A 109.0
C33 C32 H32A 109.0
C31 C32 H32B 109.0
C33 C32 H32B 109.0
H32A C32 H32B 107.8
C32 C33 B2 115.2(6)
C32 C33 H33A 108.5
B2 C33 H33A 108.5
C32 C33 H33B 108.5
B2 C33 H33B 108.5
H33A C33 H33B 107.5
C41 C34 C35 112.9(6)
C41 C34 B2 109.9(6)
C35 C34 B2 108.1(6)
C41 C34 H34 108.6
C35 C34 H34 108.6
B2 C34 H34 108.6
C36 C35 C34 115.4(6)
C36 C35 H35A 108.4
C34 C35 H35A 108.4
C36 C35 H35B 108.4
C34 C35 H35B 108.4
H35A C35 H35B 107.5
C35 C36 C37 114.2(7)
C35 C36 H36A 108.7
C37 C36 H36A 108.7
C35 C36 H36B 108.7
C37 C36 H36B 108.7
H36A C36 H36B 107.6
C38 C37 C36 111.8(6)
C38 C37 H37A 109.3
C36 C37 H37A 109.3
C38 C37 H37B 109.3
C36 C37 H37B 109.3
H37A C37 H37B 107.9
C39 C38 C37 113.2(5)
C39 C38 B2 111.1(6)
C37 C38 B2 109.2(5)
C39 C38 H38 107.7
C37 C38 H38 107.7
B2 C38 H38 107.7
C40 C39 C38 116.5(6)
C40 C39 H39A 108.2
C38 C39 H39A 108.2
C40 C39 H39B 108.2
C38 C39 H39B 108.2
H39A C39 H39B 107.3
C39 C40 C41 114.4(6)
C39 C40 H40A 108.7
C41 C40 H40A 108.7
C39 C40 H40B 108.7
C41 C40 H40B 108.7
H40A C40 H40B 107.6
C34 C41 C40 116.5(7)
C34 C41 H41A 108.2
C40 C41 H41A 108.2
C34 C41 H41B 108.2
C40 C41 H41B 108.2
H41A C41 H41B 107.3
C47 C42 C43 118.8(7)
C47 C42 S1 119.9(6)
C43 C42 S1 121.3(6)
C44 C43 C42 120.7(8)
C44 C43 H43 119.7
C42 C43 H43 119.7
C43 C44 C45 119.2(8)
C43 C44 H44 120.4
C45 C44 H44 120.4
C46 C45 C44 119.2(9)
C46 C45 H45 120.4
C44 C45 H45 120.4
C45 C46 C47 121.8(9)
C45 C46 H46 119.1
C47 C46 H46 119.1
C42 C47 C46 120.2(8)
C42 C47 H47 119.9
C46 C47 H47 119.9
C49 C48 C53 117.5(7)
C49 C48 S2 124.7(6)
C53 C48 S2 117.7(6)
C48 C49 C50 123.0(9)
C48 C49 H49 118.5
C50 C49 H49 118.5
C51 C50 C49 119.1(11)
C51 C50 H50 120.4
C49 C50 H50 120.4
C50 C51 C52 119.9(9)
C50 C51 H51 120.1
C52 C51 H51 120.1
C51 C52 C53 120.7(10)
C51 C52 H52 119.7
C53 C52 H52 119.7
C52 C53 C48 119.8(9)
C52 C53 H53 120.1
C48 C53 H53 120.1
C16 B1 C20 104.6(5)
C16 B1 C15 115.8(6)
C20 B1 C15 113.4(6)
C16 B1 N4 109.2(6)
C20 B1 N4 108.4(5)
C15 B1 N4 105.2(5)
C34 B2 C38 106.5(5)
C34 B2 N7 110.4(6)
C38 B2 N7 105.7(5)
C34 B2 C33 116.5(6)
C38 B2 C33 114.0(6)
N7 B2 C33 103.3(5)
N1 Fe1 N2 73.9(2)
N1 Fe1 N5 73.3(2)
N2 Fe1 N5 146.4(2)
N1 Fe1 S1 128.40(18)
N2 Fe1 S1 104.04(16)
N5 Fe1 S1 91.09(18)
N1 Fe1 S2 115.14(18)
N2 Fe1 S2 93.15(15)
N5 Fe1 S2 106.84(17)
S1 Fe1 S2 116.45(7)
C1 N1 C5 118.7(5)
C1 N1 Fe1 121.0(4)
C5 N1 Fe1 120.2(4)
C6 N2 N3 105.7(5)
C6 N2 Fe1 111.8(4)
N3 N2 Fe1 142.3(4)
N2 N3 C8 110.6(5)
N2 N3 C13 116.7(5)
C8 N3 C13 132.7(6)
B1 N4 H4A 109.5
B1 N4 H4B 109.5
H4A N4 H4B 109.5
B1 N4 H4C 109.5
H4A N4 H4C 109.5
H4B N4 H4C 109.5
C24 N5 N6 104.8(5)
C24 N5 Fe1 111.2(4)
N6 N5 Fe1 141.1(4)
C26 N6 N5 112.5(5)
C26 N6 C31 130.6(6)
N5 N6 C31 116.4(5)
B2 N7 H7A 109.5
B2 N7 H7B 109.5
H7A N7 H7B 109.5
B2 N7 H7C 109.5
H7A N7 H7C 109.5
H7B N7 H7C 109.5
C42 S1 Fe1 111.0(3)
C48 S2 Fe1 115.0(3)

loop_
_geom_bond_atom_site_label_1
_geom_bond_atom_site_label_2
_geom_bond_distance
C1 N1 1.342(8)
C1 C2 1.388(9)
C1 C6 1.470(9)
C2 C3 1.404(10)
C2 H2 0.9500
C3 C4 1.383(10)
C3 H3 0.9500
C4 C5 1.394(10)
C4 H4 0.9500
C5 N1 1.362(8)
C5 C24 1.457(9)
C6 N2 1.339(8)
C6 C7 1.389(9)
C7 C8 1.349(10)
C7 H7 0.9500
C8 N3 1.369(8)
C8 C9 1.544(9)
C9 C12 1.501(11)
C9 C11 1.523(13)
C9 C10 1.545(12)
C10 H10A 0.9800
C10 H10B 0.9800
C10 H10C 0.9800
C11 H11A 0.9800
C11 H11B 0.9800
C11 H11C 0.9800
C12 H12A 0.9800
C12 H12B 0.9800
C12 H12C 0.9800
C13 N3 1.475(9)
C13 C14 1.524(10)
C13 H13A 0.9900
C13 H13B 0.9900
C14 C15 1.512(9)
C14 H14A 0.9900
C14 H14B 0.9900
C15 B1 1.637(10)
C15 H15A 0.9900
C15 H15B 0.9900
C16 C23 1.552(10)
C16 C17 1.572(10)
C16 B1 1.621(10)
C16 H16 1.0000
C17 C18 1.510(10)
C17 H17A 0.9900
C17 H17B 0.9900
C18 C19 1.524(10)
C18 H18A 0.9900
C18 H18B 0.9900
C19 C20 1.532(10)
C19 H19A 0.9900
C19 H19B 0.9900
C20 C21 1.550(9)
C20 B1 1.633(10)
C20 H20 1.0000
C21 C22 1.530(10)
C21 H21A 0.9900
C21 H21B 0.9900
C22 C23 1.532(9)
C22 H22A 0.9900
C22 H22B 0.9900
C23 H23A 0.9900
C23 H23B 0.9900
C24 N5 1.324(9)
C24 C25 1.390(10)
C25 C26 1.408(9)
C25 H25 0.9500
C26 N6 1.348(9)
C26 C27 1.508(9)
C27 C29 1.503(14)
C27 C28 1.533(12)
C27 C30 1.543(11)
C28 H28A 0.9800
C28 H28B 0.9800
C28 H28C 0.9800
C29 H29A 0.9800
C29 H29B 0.9800
C29 H29C 0.9800
C30 H30A 0.9800
C30 H30B 0.9800
C30 H30C 0.9800
C31 N6 1.465(9)
C31 C32 1.482(10)
C31 H31A 0.9900
C31 H31B 0.9900
C32 C33 1.538(9)
C32 H32A 0.9900
C32 H32B 0.9900
C33 B2 1.651(10)
C33 H33A 0.9900
C33 H33B 0.9900
C34 C41 1.514(11)
C34 C35 1.547(10)
C34 B2 1.607(11)
C34 H34 1.0000
C35 C36 1.543(11)
C35 H35A 0.9900
C35 H35B 0.9900
C36 C37 1.557(12)
C36 H36A 0.9900
C36 H36B 0.9900
C37 C38 1.543(9)
C37 H37A 0.9900
C37 H37B 0.9900
C38 C39 1.540(9)
C38 B2 1.619(10)
C38 H38 1.0000
C39 C40 1.532(12)
C39 H39A 0.9900
C39 H39B 0.9900
C40 C41 1.574(12)
C40 H40A 0.9900
C40 H40B 0.9900
C41 H41A 0.9900
C41 H41B 0.9900
C42 C47 1.346(11)
C42 C43 1.401(10)
C42 S1 1.770(8)
C43 C44 1.379(11)
C43 H43 0.9500
C44 C45 1.404(15)
C44 H44 0.9500
C45 C46 1.333(15)
C45 H45 0.9500
C46 C47 1.399(13)
C46 H46 0.9500
C47 H47 0.9500
C48 C49 1.366(12)
C48 C53 1.429(11)
C48 S2 1.774(8)
C49 C50 1.399(12)
C49 H49 0.9500
C50 C51 1.384(19)
C50 H50 0.9500
C51 C52 1.39(2)
C51 H51 0.9500
C52 C53 1.399(14)
C52 H52 0.9500
C53 H53 0.9500
B1 N4 1.670(10)
B2 N7 1.631(9)
Fe1 N1 2.114(5)
Fe1 N2 2.321(5)
Fe1 N5 2.346(6)
Fe1 S1 2.365(2)
Fe1 S2 2.385(2)
N2 N3 1.353(8)
N4 H4A 0.9100
N4 H4B 0.9100
N4 H4C 0.9100
N5 N6 1.361(8)
N7 H7A 0.9100
N7 H7B 0.9100
N7 H7C 0.9100

loop_
_geom_hbond_atom_site_label_D
_geom_hbond_atom_site_label_H
_geom_hbond_atom_site_label_A
_geom_hbond_distance_DH
_geom_hbond_distance_HA
_geom_hbond_distance_DA
_geom_hbond_angle_DHA
_geom_hbond_publ_flag
N4 H4B S2 0.91 2.93 3.782(6) 155.7 yes
N7 H7A S1 0.91 2.76 3.590(6) 151.3 yes
N7 H7B S2 0.91 2.69 3.509(6) 150.0 yes

loop_
_geom_torsion_atom_site_label_1
_geom_torsion_atom_site_label_2
_geom_torsion_atom_site_label_3
_geom_torsion_atom_site_label_4
_geom_torsion
N1 C1 C2 C3 -4.7(12)
C6 C1 C2 C3 -177.5(7)
C1 C2 C3 C4 1.1(12)
C2 C3 C4 C5 1.6(12)
C3 C4 C5 N1 -1.0(12)
C3 C4 C5 C24 176.4(8)
N1 C1 C6 N2 5.9(10)
C2 C1 C6 N2 179.2(7)
N1 C1 C6 C7 -177.1(7)
C2 C1 C6 C7 -3.8(12)
N2 C6 C7 C8 -1.5(9)
C1 C6 C7 C8 -178.7(8)
C6 C7 C8 N3 1.1(9)
C6 C7 C8 C9 -175.0(7)
C7 C8 C9 C12 -121.5(9)
N3 C8 C9 C12 63.1(11)
C7 C8 C9 C11 112.3(11)
N3 C8 C9 C11 -63.2(10)
C7 C8 C9 C10 -4.6(12)
N3 C8 C9 C10 179.9(8)
N3 C13 C14 C15 -157.6(6)
C13 C14 C15 B1 -175.0(6)
C23 C16 C17 C18 -69.8(8)
B1 C16 C17 C18 53.3(8)
C16 C17 C18 C19 -44.4(9)
C17 C18 C19 C20 47.2(9)
C18 C19 C20 C21 65.3(7)
C18 C19 C20 B1 -58.7(7)
C19 C20 C21 C22 -71.4(8)
B1 C20 C21 C22 51.2(8)
C20 C21 C22 C23 -40.4(10)
C21 C22 C23 C16 41.3(9)
C17 C16 C23 C22 67.4(8)
B1 C16 C23 C22 -54.0(8)
N1 C5 C24 N5 8.8(10)
C4 C5 C24 N5 -168.8(7)
N1 C5 C24 C25 -168.4(8)
C4 C5 C24 C25 14.0(13)
N5 C24 C25 C26 2.2(9)
C5 C24 C25 C26 179.5(7)
C24 C25 C26 N6 -1.0(8)
C24 C25 C26 C27 178.9(7)
N6 C26 C27 C29 72.4(10)
C25 C26 C27 C29 -107.5(9)
N6 C26 C27 C28 -169.2(9)
C25 C26 C27 C28 10.9(13)
N6 C26 C27 C30 -50.7(11)
C25 C26 C27 C30 129.4(9)
N6 C31 C32 C33 170.5(6)
C31 C32 C33 B2 -163.7(6)
C41 C34 C35 C36 68.0(10)
B2 C34 C35 C36 -53.9(9)
C34 C35 C36 C37 46.2(11)
C35 C36 C37 C38 -47.2(9)
C36 C37 C38 C39 -66.7(8)
C36 C37 C38 B2 57.7(7)
C37 C38 C39 C40 74.3(8)
B2 C38 C39 C40 -49.0(8)
C38 C39 C40 C41 36.5(9)
C35 C34 C41 C40 -68.1(9)
B2 C34 C41 C40 52.7(8)
C39 C40 C41 C34 -38.9(10)
C47 C42 C43 C44 0.3(12)
S1 C42 C43 C44 180.0(6)
C42 C43 C44 C45 -2.0(13)
C43 C44 C45 C46 1.5(16)
C44 C45 C46 C47 0.7(18)
C43 C42 C47 C46 1.9(14)
S1 C42 C47 C46 -177.8(8)
C45 C46 C47 C42 -2.4(17)
C53 C48 C49 C50 -1.1(12)
S2 C48 C49 C50 -178.3(7)
C48 C49 C50 C51 0.9(14)
C49 C50 C51 C52 -1.2(17)
C50 C51 C52 C53 1.7(19)
C51 C52 C53 C48 -1.9(17)
C49 C48 C53 C52 1.6(13)
S2 C48 C53 C52 179.0(8)
C23 C16 B1 C20 61.7(7)
C17 C16 B1 C20 -61.8(6)
C23 C16 B1 C15 -172.7(5)
C17 C16 B1 C15 63.8(7)
C23 C16 B1 N4 -54.2(7)
C17 C16 B1 N4 -177.7(5)
C19 C20 B1 C16 65.6(7)
C21 C20 B1 C16 -59.9(7)
C19 C20 B1 C15 -61.5(7)
C21 C20 B1 C15 173.0(6)
C19 C20 B1 N4 -177.9(5)
C21 C20 B1 N4 56.5(7)
C14 C15 B1 C16 78.7(8)
C14 C15 B1 C20 -160.3(6)
C14 C15 B1 N4 -42.0(7)
C41 C34 B2 C38 -61.7(7)
C35 C34 B2 C38 62.0(7)
C41 C34 B2 N7 52.6(7)
C35 C34 B2 N7 176.3(5)
C41 C34 B2 C33 170.0(6)
C35 C34 B2 C33 -66.4(7)
C39 C38 B2 C34 60.0(7)
C37 C38 B2 C34 -65.6(7)
C39 C38 B2 N7 -57.4(7)
C37 C38 B2 N7 177.0(6)
C39 C38 B2 C33 -170.2(6)
C37 C38 B2 C33 64.2(7)
C32 C33 B2 C34 -64.4(8)
C32 C33 B2 C38 170.9(5)
C32 C33 B2 N7 56.7(7)
C2 C1 N1 C5 5.4(10)
C6 C1 N1 C5 178.7(6)
C2 C1 N1 Fe1 -178.4(6)
C6 C1 N1 Fe1 -5.1(8)
C4 C5 N1 C1 -2.5(11)
C24 C5 N1 C1 179.9(6)
C4 C5 N1 Fe1 -178.7(6)
C24 C5 N1 Fe1 3.7(9)
C7 C6 N2 N3 1.2(8)
C1 C6 N2 N3 178.8(6)
C7 C6 N2 Fe1 178.5(5)
C1 C6 N2 Fe1 -3.9(8)
C6 N2 N3 C8 -0.5(8)
Fe1 N2 N3 C8 -176.4(6)
C6 N2 N3 C13 179.2(6)
Fe1 N2 N3 C13 3.3(11)
C7 C8 N3 N2 -0.4(8)
C9 C8 N3 N2 175.9(7)
C7 C8 N3 C13 180.0(8)
C9 C8 N3 C13 -3.7(13)
C14 C13 N3 N2 85.2(8)
C14 C13 N3 C8 -95.2(9)
C25 C24 N5 N6 -2.5(9)
C5 C24 N5 N6 179.9(6)
C25 C24 N5 Fe1 162.6(5)
C5 C24 N5 Fe1 -15.0(8)
C25 C26 N6 N5 -0.5(8)
C27 C26 N6 N5 179.6(7)
C25 C26 N6 C31 171.2(7)
C27 C26 N6 C31 -8.7(13)
C24 N5 N6 C26 1.8(8)
Fe1 N5 N6 C26 -155.7(7)
C24 N5 N6 C31 -171.2(6)
Fe1 N5 N6 C31 31.3(11)
C32 C31 N6 C26 114.7(8)
C32 C31 N6 N5 -73.8(8)
C47 C42 S1 Fe1 -129.3(7)
C43 C42 S1 Fe1 51.0(7)
C49 C48 S2 Fe1 28.7(8)
C53 C48 S2 Fe1 -148.5(6)
